data_7700623
loop_
_publ_author_name
'Thapa, Rajesh'
'Kilyanek, Stefan M.'

_publ_section_title
;
 Synthesis and structural characterization of 20-membered macrocyclic
 rings bearing trans-chelating bis(N-heterocyclic carbene) ligands and the
 catalytic activity of their palladium(ii) complexes.
;
_journal_issue 33
_journal_name_full 'Dalton transactions (Cambridge, England : 2003)'
_journal_page_first 12577
_journal_page_last 12590
_journal_paper_doi 10.1039/c9dt02147g
_journal_volume 48
_journal_year 2019
_chemical_formula_moiety 'C32 H42 Cl2 N6 Pd'
_chemical_formula_sum 'C32 H42 Cl2 N6 Pd'
_chemical_formula_weight 688.01
_space_group_crystal_system monoclinic
_space_group_IT_number 14
_space_group_name_Hall '-P 2ybc'
_space_group_name_H-M_alt 'P 1 21/c 1'
_symmetry_space_group_name_Hall '-P 2ybc'
_symmetry_space_group_name_H-M 'P 1 21/c 1'
_atom_sites_solution_hydrogens geom
_atom_sites_solution_primary dual
_atom_sites_solution_secondary difmap
_audit_creation_method SHELXL-2018/3
_audit_update_record
;
2019-07-18 deposited with the CCDC.    2019-07-23 downloaded from the CCDC.
;
_cell_angle_alpha 90
_cell_angle_beta 94.685(4)
_cell_angle_gamma 90
_cell_formula_units_Z 2
_cell_length_a 11.612(4)
_cell_length_b 8.505(2)
_cell_length_c 16.280(5)
_cell_measurement_reflns_used 9819
_cell_measurement_temperature 100(2)
_cell_measurement_theta_max 27.45
_cell_measurement_theta_min 2.51
_cell_volume 1602.4(8)
_computing_cell_refinement 'SAINT (Bruker, 2007)'
_computing_data_collection 'APEX2 (Bruker, 2007)'
_computing_data_reduction 'SAINT (Bruker, 2007)'
_computing_molecular_graphics 'Mercury (CCDC, 2016)'
_computing_publication_material 'SHELXL-2018/3 (Sheldrick, 2015b)'
_computing_structure_refinement 'SHELXL-2018/3 (Sheldrick, 2015b)'
_computing_structure_solution 'SHELXT (Sheldrick, 2015a)'
_diffrn_ambient_temperature 100(2)
_diffrn_measured_fraction_theta_full 1.000
_diffrn_measured_fraction_theta_max 0.996
_diffrn_measurement_device_type 'Bruker APEX CCD'
_diffrn_measurement_method '\f and \w scans'
_diffrn_radiation_type MoK\a
_diffrn_radiation_wavelength 0.71073
_diffrn_reflns_av_R_equivalents 0.0474
_diffrn_reflns_av_unetI/netI 0.0578
_diffrn_reflns_Laue_measured_fraction_full 1.000
_diffrn_reflns_Laue_measured_fraction_max 0.996
_diffrn_reflns_limit_h_max 15
_diffrn_reflns_limit_h_min -15
_diffrn_reflns_limit_k_max 11
_diffrn_reflns_limit_k_min 0
_diffrn_reflns_limit_l_max 21
_diffrn_reflns_limit_l_min 0
_diffrn_reflns_number 81927
_diffrn_reflns_point_group_measured_fraction_full 1.000
_diffrn_reflns_point_group_measured_fraction_max 0.996
_diffrn_reflns_theta_full 25.242
_diffrn_reflns_theta_max 27.581
_diffrn_reflns_theta_min 1.760
_exptl_absorpt_coefficient_mu 0.777
_exptl_absorpt_correction_T_max 0.812
_exptl_absorpt_correction_T_min 0.757
_exptl_absorpt_correction_type multi-scan
_exptl_absorpt_process_details 'TWINABS 2012/1 (Sheldrick, 2015c)'
_exptl_crystal_colour yellow
_exptl_crystal_density_diffrn 1.426
_exptl_crystal_description block
_exptl_crystal_F_000 712
_exptl_crystal_size_max 0.380
_exptl_crystal_size_mid 0.300
_exptl_crystal_size_min 0.280
_refine_diff_density_max 3.153
_refine_diff_density_min -1.415
_refine_diff_density_rms 0.316
_refine_ls_extinction_method none
_refine_ls_goodness_of_fit_ref 1.004
_refine_ls_hydrogen_treatment constr
_refine_ls_matrix_type full
_refine_ls_number_parameters 189
_refine_ls_number_reflns 14455
_refine_ls_number_restraints 0
_refine_ls_restrained_S_all 1.004
_refine_ls_R_factor_all 0.1231
_refine_ls_R_factor_gt 0.0751
_refine_ls_shift/su_max 0.000
_refine_ls_shift/su_mean 0.000
_refine_ls_structure_factor_coef Fsqd
_refine_ls_weighting_details 'w=1/[\s^2^(Fo^2^)+(0.0950P)^2^+6.8000P] where P=(Fo^2^+2Fc^2^)/3'
_refine_ls_weighting_scheme calc
_refine_ls_wR_factor_gt 0.1975
_refine_ls_wR_factor_ref 0.2326
_reflns_Friedel_coverage 0.000
_reflns_number_gt 9254
_reflns_number_total 14455
_reflns_threshold_expression 'I > 2\s(I)'
_cod_data_source_file c9dt02147g2.cif
_cod_data_source_block 16065c
_cod_depositor_comments 'Adding full bibliography for 7700623--7700627.cif.'
_cod_database_code 7700623
_shelx_space_group_comment
;
The symmetry employed for this shelxl refinement is uniquely defined
by the following loop, which should always be used as a source of
symmetry information in preference to the above space-group names.
They are only intended as comments.
;
_shelx_estimated_absorpt_t_min 0.757
_shelx_estimated_absorpt_t_max 0.812

loop_
_space_group_symop_operation_xyz
'x, y, z'
'-x, y+1/2, -z+1/2'
'-x, -y, -z'
'x, -y-1/2, z-1/2'

loop_
_atom_site_label
_atom_site_type_symbol
_atom_site_fract_x
_atom_site_fract_y
_atom_site_fract_z
_atom_site_U_iso_or_equiv
_atom_site_adp_type
_atom_site_occupancy
_atom_site_site_symmetry_order
_atom_site_calc_flag
_atom_site_refinement_flags_posn
_atom_site_refinement_flags_adp
_atom_site_refinement_flags_occupancy
Pd1 Pd 0.500000 0.500000 0.500000 0.0196(2) Uani 1 2 d S . P
Cl1 Cl 0.57761(14) 0.35879(17) 0.61477(9) 0.0207(4) Uani 1 1 d . . .
N1 N 0.5818(5) 0.8285(6) 0.5540(3) 0.0228(11) Uani 1 1 d . . .
N2 N 0.4581(5) 0.7396(7) 0.6331(3) 0.0229(11) Uani 1 1 d . . .
N3 N 0.1971(5) 0.4477(8) 0.5588(4) 0.0266(12) Uani 1 1 d . . .
C1 C 0.5148(6) 0.7028(8) 0.5661(4) 0.0215(13) Uani 1 1 d . . .
C2 C 0.5679(6) 0.9431(8) 0.6133(4) 0.0271(14) Uani 1 1 d . . .
H2 H 0.606104 1.041815 0.618139 0.032 Uiso 1 1 calc R U .
C3 C 0.4900(6) 0.8873(8) 0.6625(4) 0.0274(14) Uani 1 1 d . . .
H3 H 0.462228 0.939244 0.708663 0.033 Uiso 1 1 calc R U .
C4 C 0.3732(6) 0.6421(9) 0.6708(4) 0.0269(14) Uani 1 1 d . . .
H4A H 0.384143 0.653301 0.731508 0.032 Uiso 1 1 calc R U .
H4B H 0.386314 0.530415 0.657191 0.032 Uiso 1 1 calc R U .
C5 C 0.2489(6) 0.6870(9) 0.6416(5) 0.0301(15) Uani 1 1 d . . .
H5A H 0.196840 0.649618 0.682626 0.036 Uiso 1 1 calc R U .
H5B H 0.243030 0.803014 0.639057 0.036 Uiso 1 1 calc R U .
C6 C 0.2079(6) 0.6198(9) 0.5576(4) 0.0294(15) Uani 1 1 d . . .
H6A H 0.131905 0.666246 0.539284 0.035 Uiso 1 1 calc R U .
H6B H 0.263141 0.649905 0.517187 0.035 Uiso 1 1 calc R U .
C7 C 0.1957(6) 0.3812(9) 0.4754(4) 0.0280(15) Uani 1 1 d . . .
H7A H 0.257138 0.431902 0.445896 0.034 Uiso 1 1 calc R U .
H7B H 0.120601 0.405481 0.444817 0.034 Uiso 1 1 calc R U .
C8 C 0.2142(6) 0.2043(9) 0.4758(5) 0.0289(15) Uani 1 1 d . . .
H8A H 0.199251 0.163918 0.418893 0.035 Uiso 1 1 calc R U .
H8B H 0.157617 0.154649 0.510038 0.035 Uiso 1 1 calc R U .
C9 C 0.3360(6) 0.1568(8) 0.5090(4) 0.0262(14) Uani 1 1 d . . .
H9A H 0.361249 0.224411 0.556608 0.031 Uiso 1 1 calc R U .
H9B H 0.335073 0.046642 0.528539 0.031 Uiso 1 1 calc R U .
C10 C 0.0953(6) 0.3976(9) 0.6004(5) 0.0296(15) Uani 1 1 d . . .
H10A H 0.031760 0.374043 0.557874 0.036 Uiso 1 1 calc R U .
H10B H 0.070007 0.486401 0.633853 0.036 Uiso 1 1 calc R U .
C11 C 0.1143(6) 0.2562(9) 0.6553(5) 0.0293(15) Uani 1 1 d . . .
C12 C 0.2159(6) 0.2403(9) 0.7068(4) 0.0296(15) Uani 1 1 d . . .
H12 H 0.275192 0.316882 0.705026 0.036 Uiso 1 1 calc R U .
C13 C 0.2310(7) 0.1145(10) 0.7601(5) 0.0343(17) Uani 1 1 d . . .
H13 H 0.300233 0.105370 0.795097 0.041 Uiso 1 1 calc R U .
C14 C 0.1453(7) 0.0012(9) 0.7627(5) 0.0332(17) Uani 1 1 d . . .
H14 H 0.155793 -0.084605 0.799891 0.040 Uiso 1 1 calc R U .
C15 C 0.0447(8) 0.0129(10) 0.7113(5) 0.0371(18) Uani 1 1 d . . .
H15 H -0.013072 -0.066122 0.711857 0.045 Uiso 1 1 calc R U .
C16 C 0.0289(7) 0.1423(10) 0.6585(5) 0.0341(17) Uani 1 1 d . . .
H16 H -0.041041 0.152522 0.624431 0.041 Uiso 1 1 calc R U .

loop_
_atom_site_aniso_label
_atom_site_aniso_U_11
_atom_site_aniso_U_22
_atom_site_aniso_U_33
_atom_site_aniso_U_23
_atom_site_aniso_U_13
_atom_site_aniso_U_12
Pd1 0.0271(4) 0.0165(4) 0.0153(4) -0.0009(2) 0.0030(2) -0.0008(3)
Cl1 0.0297(8) 0.0160(7) 0.0160(7) 0.0005(5) -0.0002(5) -0.0012(6)
N1 0.030(3) 0.017(3) 0.022(3) 0.000(2) 0.001(2) 0.000(2)
N2 0.029(3) 0.020(3) 0.020(3) -0.002(2) 0.001(2) -0.001(2)
N3 0.025(3) 0.033(3) 0.022(3) 0.001(2) 0.004(2) 0.001(2)
C1 0.025(3) 0.025(3) 0.015(3) 0.001(2) -0.001(2) 0.003(3)
C2 0.034(4) 0.020(3) 0.027(3) -0.006(3) 0.000(3) -0.001(3)
C3 0.035(4) 0.023(3) 0.025(3) -0.009(3) 0.000(3) 0.003(3)
C4 0.033(4) 0.028(4) 0.019(3) 0.000(3) 0.004(3) 0.001(3)
C5 0.030(4) 0.031(4) 0.031(4) -0.003(3) 0.006(3) 0.003(3)
C6 0.025(3) 0.036(4) 0.027(3) 0.000(3) 0.004(3) 0.007(3)
C7 0.026(3) 0.036(4) 0.022(3) 0.001(3) 0.001(3) 0.002(3)
C8 0.028(3) 0.033(4) 0.026(3) -0.002(3) 0.002(3) -0.005(3)
C9 0.032(4) 0.025(3) 0.021(3) 0.002(3) 0.002(3) -0.001(3)
C10 0.021(3) 0.037(4) 0.031(4) 0.003(3) 0.003(3) 0.002(3)
C11 0.028(4) 0.036(4) 0.025(4) 0.001(3) 0.007(3) 0.002(3)
C12 0.031(4) 0.035(4) 0.023(3) 0.000(3) 0.004(3) 0.001(3)
C13 0.037(4) 0.040(4) 0.025(4) 0.000(3) 0.004(3) 0.010(3)
C14 0.047(5) 0.032(4) 0.022(3) 0.002(3) 0.012(3) 0.004(3)
C15 0.043(4) 0.042(5) 0.029(4) 0.002(3) 0.013(3) -0.007(4)
C16 0.029(4) 0.044(4) 0.030(4) -0.001(3) 0.006(3) -0.002(3)

loop_
_atom_type_symbol
_atom_type_description
_atom_type_scat_dispersion_real
_atom_type_scat_dispersion_imag
_atom_type_scat_source
C C 0.0033 0.0016 'International Tables Vol C Tables 4.2.6.8 and 6.1.1.4'
H H 0.0000 0.0000 'International Tables Vol C Tables 4.2.6.8 and 6.1.1.4'
N N 0.0061 0.0033 'International Tables Vol C Tables 4.2.6.8 and 6.1.1.4'
Cl Cl 0.1484 0.1585 'International Tables Vol C Tables 4.2.6.8 and 6.1.1.4'
Pd Pd -0.9988 1.0072 'International Tables Vol C Tables 4.2.6.8 and 6.1.1.4'

loop_
_geom_angle_atom_site_label_1
_geom_angle_atom_site_label_2
_geom_angle_atom_site_label_3
_geom_angle
_geom_angle_site_symmetry_1
_geom_angle_site_symmetry_3
C1 Pd1 C1 180.0 . 3_666
C1 Pd1 Cl1 90.14(18) . .
C1 Pd1 Cl1 89.86(18) 3_666 .
C1 Pd1 Cl1 89.86(18) . 3_666
C1 Pd1 Cl1 90.14(18) 3_666 3_666
Cl1 Pd1 Cl1 180.00(5) . 3_666
C1 N1 C2 110.7(6) . .
C1 N1 C9 126.1(6) . 3_666
C2 N1 C9 123.2(6) . 3_666
C1 N2 C3 110.7(6) . .
C1 N2 C4 126.6(6) . .
C3 N2 C4 122.7(6) . .
C6 N3 C7 111.5(6) . .
C6 N3 C10 111.5(6) . .
C7 N3 C10 111.4(6) . .
N1 C1 N2 105.0(6) . .
N1 C1 Pd1 128.4(5) . .
N2 C1 Pd1 126.6(5) . .
C3 C2 N1 106.8(6) . .
C3 C2 H2 126.6 . .
N1 C2 H2 126.6 . .
C2 C3 N2 106.8(6) . .
C2 C3 H3 126.6 . .
N2 C3 H3 126.6 . .
N2 C4 C5 112.3(6) . .
N2 C4 H4A 109.2 . .
C5 C4 H4A 109.2 . .
N2 C4 H4B 109.2 . .
C5 C4 H4B 109.2 . .
H4A C4 H4B 107.9 . .
C6 C5 C4 113.9(6) . .
C6 C5 H5A 108.8 . .
C4 C5 H5A 108.8 . .
C6 C5 H5B 108.8 . .
C4 C5 H5B 108.8 . .
H5A C5 H5B 107.7 . .
N3 C6 C5 112.5(6) . .
N3 C6 H6A 109.1 . .
C5 C6 H6A 109.1 . .
N3 C6 H6B 109.1 . .
C5 C6 H6B 109.1 . .
H6A C6 H6B 107.8 . .
N3 C7 C8 112.7(6) . .
N3 C7 H7A 109.1 . .
C8 C7 H7A 109.1 . .
N3 C7 H7B 109.1 . .
C8 C7 H7B 109.1 . .
H7A C7 H7B 107.8 . .
C7 C8 C9 112.9(6) . .
C7 C8 H8A 109.0 . .
C9 C8 H8A 109.0 . .
C7 C8 H8B 109.0 . .
C9 C8 H8B 109.0 . .
H8A C8 H8B 107.8 . .
N1 C9 C8 111.6(6) 3_666 .
N1 C9 H9A 109.3 3_666 .
C8 C9 H9A 109.3 . .
N1 C9 H9B 109.3 3_666 .
C8 C9 H9B 109.3 . .
H9A C9 H9B 108.0 . .
N3 C10 C11 114.9(6) . .
N3 C10 H10A 108.5 . .
C11 C10 H10A 108.5 . .
N3 C10 H10B 108.5 . .
C11 C10 H10B 108.5 . .
H10A C10 H10B 107.5 . .
C16 C11 C12 118.7(7) . .
C16 C11 C10 120.6(7) . .
C12 C11 C10 120.6(7) . .
C13 C12 C11 120.7(8) . .
C13 C12 H12 119.7 . .
C11 C12 H12 119.7 . .
C12 C13 C14 120.2(8) . .
C12 C13 H13 119.9 . .
C14 C13 H13 119.9 . .
C15 C14 C13 120.2(7) . .
C15 C14 H14 119.9 . .
C13 C14 H14 119.9 . .
C14 C15 C16 119.3(8) . .
C14 C15 H15 120.4 . .
C16 C15 H15 120.4 . .
C11 C16 C15 120.9(8) . .
C11 C16 H16 119.5 . .
C15 C16 H16 119.5 . .

loop_
_geom_bond_atom_site_label_1
_geom_bond_atom_site_label_2
_geom_bond_distance
_geom_bond_site_symmetry_2
Pd1 C1 2.033(7) .
Pd1 C1 2.033(7) 3_666
Pd1 Cl1 2.3389(15) .
Pd1 Cl1 2.3389(15) 3_666
N1 C1 1.346(9) .
N1 C2 1.391(9) .
N1 C9 1.462(9) 3_666
N2 C1 1.356(8) .
N2 C3 1.385(9) .
N2 C4 1.462(9) .
N3 C6 1.469(10) .
N3 C7 1.470(9) .
N3 C10 1.472(9) .
C2 C3 1.342(11) .
C2 H2 0.9500 .
C3 H3 0.9500 .
C4 C5 1.530(10) .
C4 H4A 0.9900 .
C4 H4B 0.9900 .
C5 C6 1.522(10) .
C5 H5A 0.9900 .
C5 H5B 0.9900 .
C6 H6A 0.9900 .
C6 H6B 0.9900 .
C7 C8 1.520(11) .
C7 H7A 0.9900 .
C7 H7B 0.9900 .
C8 C9 1.527(10) .
C8 H8A 0.9900 .
C8 H8B 0.9900 .
C9 H9A 0.9900 .
C9 H9B 0.9900 .
C10 C11 1.505(11) .
C10 H10A 0.9900 .
C10 H10B 0.9900 .
C11 C16 1.389(11) .
C11 C12 1.397(10) .
C12 C13 1.380(11) .
C12 H12 0.9500 .
C13 C14 1.388(12) .
C13 H13 0.9500 .
C14 C15 1.384(13) .
C14 H14 0.9500 .
C15 C16 1.399(12) .
C15 H15 0.9500 .
C16 H16 0.9500 .

loop_
_geom_hbond_atom_site_label_D
_geom_hbond_atom_site_label_H
_geom_hbond_atom_site_label_A
_geom_hbond_distance_DH
_geom_hbond_distance_HA
_geom_hbond_distance_DA
_geom_hbond_angle_DHA
_geom_hbond_site_symmetry_A
_geom_hbond_publ_flag
C2 H2 Cl1 0.95 2.72 3.537(7) 145.1 1_565 yes
C4 H4B Cl1 0.99 2.79 3.554(7) 134.2 . yes
C6 H6B Cl1 0.99 2.95 3.906(7) 163.2 3_666 yes
C7 H7A Cl1 0.99 2.85 3.821(8) 166.2 3_666 yes
C9 H9A Cl1 0.99 2.85 3.605(7) 133.6 . yes

loop_
_geom_torsion_atom_site_label_1
_geom_torsion_atom_site_label_2
_geom_torsion_atom_site_label_3
_geom_torsion_atom_site_label_4
_geom_torsion
_geom_torsion_site_symmetry_1
_geom_torsion_site_symmetry_4
C2 N1 C1 N2 0.4(7) . .
C9 N1 C1 N2 176.9(6) 3_666 .
C2 N1 C1 Pd1 -179.4(5) . .
C9 N1 C1 Pd1 -2.9(10) 3_666 .
C3 N2 C1 N1 -0.2(7) . .
C4 N2 C1 N1 179.1(6) . .
C3 N2 C1 Pd1 179.7(5) . .
C4 N2 C1 Pd1 -1.1(10) . .
C1 N1 C2 C3 -0.5(8) . .
C9 N1 C2 C3 -177.1(6) 3_666 .
N1 C2 C3 N2 0.4(8) . .
C1 N2 C3 C2 -0.2(8) . .
C4 N2 C3 C2 -179.4(6) . .
C1 N2 C4 C5 -96.8(8) . .
C3 N2 C4 C5 82.3(8) . .
N2 C4 C5 C6 80.2(8) . .
C7 N3 C6 C5 -161.0(6) . .
C10 N3 C6 C5 73.8(7) . .
C4 C5 C6 N3 67.1(8) . .
C6 N3 C7 C8 166.0(6) . .
C10 N3 C7 C8 -68.7(7) . .
N3 C7 C8 C9 -68.2(8) . .
C7 C8 C9 N1 -81.2(7) . 3_666
C6 N3 C10 C11 -139.5(7) . .
C7 N3 C10 C11 95.3(7) . .
N3 C10 C11 C16 -141.0(7) . .
N3 C10 C11 C12 41.9(10) . .
C16 C11 C12 C13 -0.4(11) . .
C10 C11 C12 C13 176.8(7) . .
C11 C12 C13 C14 0.5(11) . .
C12 C13 C14 C15 0.6(12) . .
C13 C14 C15 C16 -1.9(12) . .
C12 C11 C16 C15 -0.9(11) . .
C10 C11 C16 C15 -178.1(7) . .
C14 C15 C16 C11 2.0(12) . .
